data_2312762
loop_
_publ_author_name
'Hribesh, Samira O.'
'Clegg, William'
'Harrington, Ross W.'
'Houlton, Andrew'
'Pike, Andrew R.'

_publ_section_title
;
 Synthesis and crystal structure of a nickel(II) 2'-deoxy-6-thioguanosine
 nitrate complex.
;
_journal_coeditor_code ZO3062
_journal_issue 'Pt 3'
_journal_name_full 'Acta crystallographica. Section C, Structural chemistry'
_journal_page_first 165
_journal_page_last 169
_journal_paper_doi 10.1107/S2053229625001500
_journal_volume 81
_journal_year 2025
_chemical_absolute_configuration ad
_chemical_formula_iupac '[Ni (C10 H13 N5 O3 S1)3] (N O3)2, 2H2 O'
_chemical_formula_moiety 'C30 H39 N15 Ni O9 S3 2+, 2(N O3 -), 2(H2 O)'
_chemical_formula_sum 'C30 H43 N17 Ni O17 S3'
_chemical_formula_weight 1068.70
_chemical_name_systematic
;
Tris(2'-deoxy-6-thioguanosine)nickel(II) dinitrate dihydrate
;
_space_group_crystal_system trigonal
_space_group_IT_number 143
_space_group_name_Hall 'P 3'
_space_group_name_H-M_alt 'P 3'
_atom_sites_solution_hydrogens geom
_atom_sites_solution_primary direct
_atom_sites_solution_secondary difmap
_audit_creation_method SHELXL-2019/3
_cell_angle_alpha 90
_cell_angle_beta 90
_cell_angle_gamma 120
_cell_formula_units_Z 3
_cell_length_a 24.185(4)
_cell_length_b 24.185(4)
_cell_length_c 6.6341(10)
_cell_measurement_reflns_used 9951
_cell_measurement_temperature 150(2)
_cell_measurement_theta_max 27.35
_cell_measurement_theta_min 2.49
_cell_volume 3360.5(9)
_computing_cell_refinement
;
APEX2 (Bruker, 2012)
;
_computing_data_collection
;
CrystalClear (Rigaku, 2015)
;
_computing_data_reduction
;
APEX2 (Bruker, 2012)
;
_computing_molecular_graphics
;
SHELXTL (Bruker, 2012)
;
_computing_publication_material
;
SHELXL2019 (Sheldrick, 2015<i>b</i>) and local programs
;
_computing_structure_refinement
;
SHELXL2019 (Sheldrick, 2015<i>b</i>)
;
_computing_structure_solution
;
SHELXT2014 (Sheldrick, 2015<i>a</i>)
;
_diffrn_ambient_temperature 150(2)
_diffrn_measured_fraction_theta_full 0.996
_diffrn_measured_fraction_theta_max 0.991
_diffrn_measurement_device_type 'Rigaku Saturn 724+ CCD on kappa'
_diffrn_measurement_method 'wide-frame \w scans'
_diffrn_radiation_type synchrotron
_diffrn_radiation_wavelength 0.6889
_diffrn_reflns_av_R_equivalents 0.0465
_diffrn_reflns_av_unetI/netI 0.0591
_diffrn_reflns_limit_h_max 32
_diffrn_reflns_limit_h_min -32
_diffrn_reflns_limit_k_max 32
_diffrn_reflns_limit_k_min -31
_diffrn_reflns_limit_l_max 8
_diffrn_reflns_limit_l_min -6
_diffrn_reflns_number 28605
_diffrn_reflns_theta_full 24.415
_diffrn_reflns_theta_max 27.379
_diffrn_reflns_theta_min 2.494
_diffrn_source 'Diamond beamline I19'
_exptl_absorpt_coefficient_mu 0.612
_exptl_absorpt_correction_type none
_exptl_crystal_colour green
_exptl_crystal_density_diffrn 1.584
_exptl_crystal_density_method 'not measured'
_exptl_crystal_description needle
_exptl_crystal_F_000 1662
_exptl_crystal_size_max 0.100
_exptl_crystal_size_mid 0.005
_exptl_crystal_size_min 0.005
_refine_diff_density_max 1.264
_refine_diff_density_min -0.553
_refine_ls_abs_structure_details
;
Flack <i>x</i> determined using 3360 quotients [(I+)-(I-)]/[(I+)+(I-)]
(Parsons <i>et al.</i>,  2013)
;
_refine_ls_abs_structure_Flack 0.031(8)
_refine_ls_extinction_coef 0.015(2)
_refine_ls_extinction_expression Fc^*^=kFc[1+0.001xFc^2^\l^3^/sin(2\q)]^-1/4^
_refine_ls_extinction_method
;
SHELXL2019/2 (Sheldrick, 2015<i>b</i>)
;
_refine_ls_goodness_of_fit_ref 1.048
_refine_ls_hydrogen_treatment constr
_refine_ls_matrix_type full
_refine_ls_number_parameters 660
_refine_ls_number_reflns 10450
_refine_ls_number_restraints 94
_refine_ls_restrained_S_all 1.052
_refine_ls_R_factor_all 0.0693
_refine_ls_R_factor_gt 0.0560
_refine_ls_shift/su_max 0.001
_refine_ls_shift/su_mean 0.000
_refine_ls_structure_factor_coef Fsqd
_refine_ls_weighting_details 'w=1/[\s^2^(Fo^2^)+(0.1065P)^2^+0.2709P] where P=(Fo^2^+2Fc^2^)/3'
_refine_ls_weighting_scheme calc
_refine_ls_wR_factor_gt 0.1493
_refine_ls_wR_factor_ref 0.1566
_reflns_number_gt 8773
_reflns_number_total 10450
_reflns_threshold_expression 'I > 2\s(I)'
_cod_data_source_file zo3062sup1.cif
_cod_data_source_block I
_cod_depositor_comments 'Adding full bibliography for 2312762.cif.'
_cod_original_cell_volume 3360.4(12)
_cod_database_code 2312762
_cod_database_fobs_code 2312762
_shelx_space_group_comment
;
The symmetry employed for this shelxl refinement is uniquely defined
by the following loop, which should always be used as a source of
symmetry information in preference to the above space-group names.
They are only intended as comments.
;
_shelx_estimated_absorpt_t_min 0.941
_shelx_estimated_absorpt_t_max 0.997

loop_
_space_group_symop_operation_xyz
'x, y, z'
'-y, x-y, z'
'-x+y, -x, z'

loop_
_atom_site_type_symbol
_atom_site_label
_atom_site_fract_x
_atom_site_fract_y
_atom_site_fract_z
_atom_site_U_iso_or_equiv
_atom_site_adp_type
_atom_site_calc_flag
_atom_site_occupancy
_atom_site_disorder_assembly
_atom_site_disorder_group
Ni Ni1 1.000000 1.000000 0.77356(18) 0.0240(3) Uani d 1 . .
N N1 0.8453(2) 0.8104(2) 0.9900(7) 0.0256(9) Uani d 1 . .
H H1 0.852758 0.794724 1.099721 0.031 Uiso calc 1 . .
N N2 0.7426(2) 0.7246(3) 1.0012(9) 0.0347(12) Uani d 1 . .
H H2A 0.703580 0.701588 0.953598 0.042 Uiso calc 1 . .
H H2B 0.753626 0.712954 1.112794 0.042 Uiso calc 1 . .
C C2 0.7855(3) 0.7779(3) 0.9031(9) 0.0270(11) Uani d 1 . .
N N3 0.7685(2) 0.7954(2) 0.7335(7) 0.0269(10) Uani d 1 . .
C C4 0.8169(3) 0.8495(3) 0.6564(9) 0.0243(10) Uani d 1 . .
C C5 0.8772(2) 0.8857(3) 0.7357(9) 0.0248(11) Uani d 1 . .
S S6 0.96714(7) 0.90937(7) 1.0140(2) 0.0292(3) Uani d 1 . .
C C6 0.8941(3) 0.8669(2) 0.9109(8) 0.0235(10) Uani d 1 . .
N N7 0.9138(2) 0.9388(2) 0.6203(7) 0.0262(10) Uani d 1 . .
C C8 0.8764(3) 0.9350(3) 0.4721(9) 0.0306(12) Uani d 1 . .
H H8 0.888991 0.965774 0.367335 0.037 Uiso calc 1 . .
N N9 0.8164(2) 0.8811(2) 0.4846(7) 0.0264(10) Uani d 1 . .
C C10 0.7617(3) 0.8597(3) 0.3458(9) 0.0309(12) Uani d 1 . .
H H10 0.741642 0.812797 0.321008 0.037 Uiso calc 1 . .
O O11 0.7864(2) 0.8935(2) 0.1644(6) 0.0350(10) Uani d 1 . .
C C12 0.7397(3) 0.9067(3) 0.0727(10) 0.0341(13) Uani d 1 . .
H H12 0.724597 0.884314 -0.059698 0.041 Uiso calc 1 A 1
C C13 0.6851(3) 0.8857(4) 0.2198(11) 0.0422(16) Uani d 1 . .
H H13 0.673181 0.919553 0.236344 0.051 Uiso calc 1 . .
C C14 0.7121(4) 0.8755(5) 0.4176(11) 0.052(2) Uani d 1 . .
H H14A 0.731535 0.914610 0.501232 0.062 Uiso calc 1 . .
H H14B 0.678357 0.839805 0.496635 0.062 Uiso calc 1 . .
C C15 0.7702(10) 0.9798(8) 0.049(4) 0.049(4) Uani d 0.49(2) B 1
H H15A 0.810357 0.996758 -0.029315 0.059 Uiso calc 0.49(2) B 1
H H15B 0.740745 0.989553 -0.026559 0.059 Uiso calc 0.49(2) B 1
O O16 0.7834(6) 1.0098(7) 0.245(3) 0.063(5) Uani d 0.49(2) B 1
H H16 0.810439 1.003703 0.304599 0.095 Uiso calc 0.49(2) B 1
C C15X 0.7719(13) 0.9717(10) -0.041(4) 0.063(6) Uani d 0.51(2) B 2
H H15C 0.806486 0.974723 -0.128899 0.076 Uiso calc 0.51(2) B 2
H H15D 0.740030 0.974457 -0.128012 0.076 Uiso calc 0.51(2) B 2
O O16X 0.7979(9) 1.0238(6) 0.103(3) 0.088(6) Uani d 0.51(2) B 2
H H16X 0.828273 1.056334 0.049731 0.132 Uiso calc 0.51(2) B 2
O O17 0.6314(2) 0.8268(3) 0.1635(10) 0.0604(17) Uani d 1 . .
H H17 0.612377 0.832828 0.067210 0.091 Uiso calc 1 . .
Ni Ni2 0.333333 0.666667 0.99733(18) 0.0221(3) Uani d 1 . .
N N1' 0.3426(2) 0.4946(2) 1.1869(7) 0.0267(10) Uani d 1 . .
H H1' 0.322949 0.475478 1.299169 0.032 Uiso calc 1 . .
N N2' 0.3825(3) 0.4252(3) 1.1732(9) 0.0373(12) Uani d 1 . .
H H2'1 0.405534 0.410652 1.115778 0.045 Uiso calc 1 . .
H H2'2 0.362111 0.408077 1.286442 0.045 Uiso calc 1 . .
C C2' 0.3785(3) 0.4728(3) 1.0892(8) 0.0245(10) Uani d 1 . .
N N3' 0.4101(2) 0.4981(2) 0.9164(8) 0.0284(10) Uani d 1 . .
C C4' 0.4042(3) 0.5469(2) 0.8509(8) 0.0229(10) Uani d 1 . .
C C5' 0.3696(2) 0.5717(2) 0.9437(8) 0.0233(10) Uani d 1 . .
S S6' 0.29406(7) 0.57376(7) 1.2332(2) 0.0288(3) Uani d 1 . .
C C6' 0.3358(2) 0.5443(3) 1.1180(8) 0.0243(10) Uani d 1 . .
N N7' 0.3753(2) 0.6232(2) 0.8367(7) 0.0231(9) Uani d 1 . .
C C8' 0.4111(2) 0.6289(3) 0.6806(8) 0.0229(10) Uani d 1 . .
H H8' 0.422802 0.660708 0.579526 0.027 Uiso calc 1 . .
N N9' 0.4302(2) 0.5834(2) 0.6795(7) 0.0235(9) Uani d 1 . .
C C10' 0.4710(3) 0.5724(3) 0.5376(9) 0.0299(12) Uani d 1 . .
H H10' 0.447782 0.527082 0.490290 0.036 Uiso calc 1 . .
O O11' 0.5282(2) 0.5855(2) 0.6330(7) 0.0347(10) Uani d 1 . .
C C12' 0.5753(3) 0.6520(4) 0.5994(10) 0.0375(14) Uani d 1 . .
H H12' 0.615640 0.654302 0.552046 0.045 Uiso calc 1 . .
C C13' 0.5512(3) 0.6771(3) 0.4342(9) 0.0322(12) Uani d 1 . .
H H13' 0.538225 0.707090 0.491849 0.039 Uiso calc 1 . .
C C14' 0.4927(3) 0.6175(3) 0.3554(9) 0.0287(11) Uani d 1 . .
H H14C 0.503915 0.598885 0.240263 0.034 Uiso calc 1 . .
H H14D 0.459143 0.626969 0.312797 0.034 Uiso calc 1 . .
C C15' 0.5891(3) 0.6884(4) 0.7962(10) 0.0403(15) Uani d 1 . .
H H15E 0.623155 0.733281 0.776044 0.048 Uiso calc 1 . .
H H15F 0.550262 0.688286 0.844021 0.048 Uiso calc 1 . .
O O16' 0.6088(2) 0.6587(3) 0.9406(8) 0.0455(12) Uani d 1 . .
H H16' 0.599697 0.665463 1.056769 0.068 Uiso calc 1 . .
O O17' 0.5976(2) 0.7081(3) 0.2833(7) 0.0426(11) Uani d 1 . .
H H17' 0.611091 0.747575 0.288022 0.064 Uiso calc 1 . .
Ni Ni3 0.666667 0.333333 0.03478(18) 0.0300(3) Uani d 1 . .
N N1" 0.7596(3) 0.5456(3) -0.0627(8) 0.0365(12) Uani d 1 . .
H H1" 0.745559 0.559047 -0.163220 0.044 Uiso calc 1 . .
N N2" 0.8338(4) 0.6521(3) 0.0016(10) 0.0497(16) Uani d 1 . .
H H2"1 0.865319 0.682146 0.072282 0.060 Uiso calc 1 . .
H H2"2 0.819367 0.662330 -0.105503 0.060 Uiso calc 1 . .
C C2" 0.8077(3) 0.5907(3) 0.0574(10) 0.0364(14) Uani d 1 . .
N N3" 0.8309(3) 0.5767(3) 0.2219(8) 0.0333(11) Uani d 1 . .
C C4" 0.8018(3) 0.5131(3) 0.2569(9) 0.0291(11) Uani d 1 . .
C C5" 0.7550(3) 0.4654(3) 0.1359(9) 0.0294(12) Uani d 1 . .
S S6" 0.67602(8) 0.42332(9) -0.1810(2) 0.0386(4) Uani d 1 . .
C C6" 0.7327(3) 0.4816(3) -0.0337(9) 0.0314(12) Uani d 1 . .
N N7" 0.7361(2) 0.4058(3) 0.2097(8) 0.0314(10) Uani d 1 . .
C C8" 0.7696(3) 0.4157(3) 0.3747(9) 0.0299(12) Uani d 1 . .
H H8" 0.766162 0.382450 0.459155 0.036 Uiso calc 1 . .
N N9" 0.8102(2) 0.4797(2) 0.4127(8) 0.0298(10) Uani d 1 . .
C C10" 0.8506(3) 0.5026(3) 0.5910(9) 0.0306(12) Uani d 1 . .
H H10" 0.829980 0.471253 0.703238 0.037 Uiso calc 1 . .
O O11" 0.8574(2) 0.5626(2) 0.6488(7) 0.0349(10) Uani d 1 . .
C C12" 0.9220(3) 0.6046(3) 0.7177(10) 0.0371(14) Uani d 1 . .
H H12" 0.919517 0.617680 0.858876 0.044 Uiso calc 1 . .
C C13" 0.9537(3) 0.5640(3) 0.7251(11) 0.0366(14) Uani d 1 . .
H H13" 1.000688 0.589666 0.699604 0.044 Uiso calc 1 . .
C C14" 0.9187(3) 0.5150(3) 0.5586(11) 0.0356(14) Uani d 1 . .
H H14E 0.921299 0.475798 0.578191 0.043 Uiso calc 1 . .
H H14F 0.935175 0.532921 0.423217 0.043 Uiso calc 1 . .
C C15" 0.9528(4) 0.6639(3) 0.5904(12) 0.0442(16) Uani d 1 . .
H H15G 0.928451 0.686583 0.605013 0.053 Uiso calc 1 . .
H H15H 0.996642 0.692550 0.640687 0.053 Uiso calc 1 . .
O O16" 0.9558(2) 0.6511(2) 0.3829(8) 0.0434(11) Uani d 1 . .
H H16" 0.921183 0.642060 0.326703 0.065 Uiso calc 1 . .
O O17" 0.9395(2) 0.5347(2) 0.9210(8) 0.0437(12) Uani d 1 . .
H H17" 0.955572 0.511051 0.931634 0.066 Uiso calc 1 . .
N N21 0.7510(5) 0.6393(6) -0.4683(17) 0.115(4) Uani d 1 . .
O O22 0.7157(5) 0.5884(5) -0.3777(16) 0.122(4) Uani d 1 . .
O O23 0.7380(7) 0.6567(8) -0.6306(17) 0.174(6) Uani d 1 . .
O O24 0.8066(5) 0.6805(6) -0.3892(13) 0.105(3) Uani d 1 . .
N N25 0.5808(3) 0.8577(3) -0.3187(9) 0.0393(13) Uani d 1 . .
O O26 0.6205(3) 0.8864(4) -0.1865(9) 0.0656(18) Uani d 1 . .
O O27 0.5422(4) 0.7993(3) -0.3014(13) 0.084(2) Uani d 1 . .
O O28 0.5764(3) 0.8877(3) -0.4633(8) 0.0462(12) Uani d 1 . .
O O29 0.9229(19) 0.7988(18) 1.472(6) 0.087(12) Uani d 0.23(2) C 1
O O30 0.9665(5) 0.4436(5) 0.9981(19) 0.083(5) Uani d 0.66(2) D 1
O O29X 0.8735(4) 0.7704(6) 1.3376(15) 0.096(5) Uani d 0.77(2) C 2
O O30X 0.9248(9) 0.3925(9) 1.105(5) 0.087(9) Uani d 0.34(2) D 2

loop_
_atom_site_aniso_label
_atom_site_aniso_U_11
_atom_site_aniso_U_22
_atom_site_aniso_U_33
_atom_site_aniso_U_12
_atom_site_aniso_U_13
_atom_site_aniso_U_23
Ni1 0.0240(4) 0.0240(4) 0.0238(6) 0.01202(18) 0.000 0.000
N1 0.028(2) 0.026(2) 0.022(2) 0.0135(19) -0.0019(18) 0.0049(17)
N2 0.025(2) 0.037(3) 0.037(3) 0.012(2) 0.002(2) 0.014(2)
C2 0.026(2) 0.032(3) 0.024(3) 0.016(2) -0.003(2) 0.004(2)
N3 0.022(2) 0.034(2) 0.025(2) 0.0140(19) -0.0006(18) 0.0047(19)
C4 0.024(2) 0.032(3) 0.022(3) 0.018(2) -0.002(2) 0.001(2)
C5 0.022(2) 0.029(3) 0.025(3) 0.014(2) -0.001(2) 0.006(2)
S6 0.0281(7) 0.0293(7) 0.0280(7) 0.0127(6) -0.0099(6) 0.0001(6)
C6 0.023(2) 0.024(2) 0.022(3) 0.011(2) -0.0024(19) 0.001(2)
N7 0.023(2) 0.030(2) 0.023(2) 0.0116(19) 0.0005(18) 0.0056(18)
C8 0.033(3) 0.039(3) 0.023(3) 0.020(3) 0.003(2) 0.007(2)
N9 0.025(2) 0.033(2) 0.024(2) 0.017(2) 0.0002(18) 0.0062(19)
C10 0.023(2) 0.051(3) 0.020(3) 0.019(3) -0.003(2) 0.005(2)
O11 0.036(2) 0.063(3) 0.022(2) 0.036(2) 0.0011(17) 0.008(2)
C12 0.031(3) 0.049(4) 0.029(3) 0.025(3) -0.008(2) 0.005(3)
C13 0.038(3) 0.071(5) 0.034(4) 0.040(3) 0.002(3) 0.005(3)
C14 0.042(4) 0.102(6) 0.028(4) 0.048(4) 0.003(3) 0.009(4)
C15 0.035(6) 0.051(7) 0.070(12) 0.028(5) 0.001(9) 0.013(8)
O16 0.049(7) 0.059(8) 0.075(10) 0.022(6) -0.012(6) -0.011(7)
C15X 0.055(8) 0.064(9) 0.060(12) 0.022(7) -0.013(10) 0.019(9)
O16X 0.086(9) 0.051(7) 0.100(12) 0.014(7) -0.004(9) 0.031(8)
O17 0.030(2) 0.078(4) 0.058(4) 0.016(2) -0.002(2) 0.035(3)
Ni2 0.0228(4) 0.0228(4) 0.0209(6) 0.01138(18) 0.000 0.000
N1' 0.030(2) 0.026(2) 0.023(2) 0.0126(19) 0.0046(18) 0.0067(18)
N2' 0.051(3) 0.035(3) 0.034(3) 0.027(3) 0.009(2) 0.011(2)
C2' 0.026(2) 0.025(2) 0.021(3) 0.012(2) 0.000(2) 0.001(2)
N3' 0.037(2) 0.027(2) 0.026(2) 0.019(2) 0.002(2) 0.0038(19)
C4' 0.025(2) 0.024(2) 0.020(2) 0.011(2) 0.0020(19) 0.0005(19)
C5' 0.024(2) 0.024(2) 0.022(3) 0.012(2) 0.001(2) 0.000(2)
S6' 0.0326(7) 0.0327(7) 0.0242(7) 0.0187(6) 0.0094(6) 0.0047(6)
C6' 0.022(2) 0.026(3) 0.022(3) 0.010(2) 0.001(2) 0.001(2)
N7' 0.024(2) 0.027(2) 0.023(2) 0.0165(18) 0.0029(17) 0.0036(17)
C8' 0.024(2) 0.026(2) 0.022(3) 0.014(2) 0.002(2) 0.005(2)
N9' 0.024(2) 0.025(2) 0.023(2) 0.0134(18) 0.0044(18) 0.0016(17)
C10' 0.028(3) 0.038(3) 0.022(3) 0.016(2) 0.002(2) -0.005(2)
O11' 0.026(2) 0.048(3) 0.034(2) 0.0211(19) 0.0043(17) 0.0077(19)
C12' 0.023(3) 0.052(4) 0.031(3) 0.014(3) 0.003(2) 0.004(3)
C13' 0.027(3) 0.039(3) 0.024(3) 0.012(2) 0.006(2) 0.000(2)
C14' 0.029(3) 0.039(3) 0.019(3) 0.018(2) 0.003(2) 0.003(2)
C15' 0.032(3) 0.047(4) 0.035(4) 0.014(3) 0.001(3) 0.001(3)
O16' 0.039(3) 0.057(3) 0.032(3) 0.017(2) -0.004(2) 0.002(2)
O17' 0.033(2) 0.055(3) 0.033(2) 0.017(2) 0.0086(19) 0.012(2)
Ni3 0.0354(4) 0.0354(4) 0.0191(6) 0.0177(2) 0.000 0.000
N1" 0.047(3) 0.051(3) 0.023(3) 0.034(3) -0.003(2) 0.003(2)
N2" 0.079(5) 0.046(3) 0.037(3) 0.041(3) -0.014(3) 0.003(3)
C2" 0.049(4) 0.042(3) 0.029(3) 0.031(3) -0.004(3) 0.005(3)
N3" 0.048(3) 0.037(3) 0.022(2) 0.027(2) -0.004(2) 0.004(2)
C4" 0.031(3) 0.037(3) 0.022(3) 0.019(2) 0.000(2) 0.003(2)
C5" 0.029(3) 0.039(3) 0.021(3) 0.018(2) 0.001(2) 0.000(2)
S6" 0.0439(9) 0.0497(9) 0.0234(8) 0.0243(7) -0.0068(6) -0.0001(6)
C6" 0.031(3) 0.046(3) 0.024(3) 0.024(3) 0.001(2) 0.002(2)
N7" 0.033(2) 0.037(3) 0.022(2) 0.016(2) -0.0030(19) 0.000(2)
C8" 0.030(3) 0.036(3) 0.023(3) 0.017(2) 0.000(2) 0.005(2)
N9" 0.028(2) 0.037(3) 0.024(2) 0.016(2) -0.0014(19) 0.006(2)
C10" 0.031(3) 0.040(3) 0.025(3) 0.021(2) -0.003(2) 0.002(2)
O11" 0.032(2) 0.042(2) 0.031(2) 0.0188(19) -0.0054(17) -0.0028(18)
C12" 0.034(3) 0.046(4) 0.031(3) 0.020(3) -0.001(2) 0.001(3)
C13" 0.034(3) 0.035(3) 0.041(4) 0.017(3) -0.008(3) 0.000(3)
C14" 0.032(3) 0.033(3) 0.046(4) 0.019(3) -0.002(3) 0.003(3)
C15" 0.058(4) 0.026(3) 0.043(4) 0.016(3) -0.005(3) -0.004(3)
O16" 0.047(3) 0.035(2) 0.039(3) 0.014(2) 0.000(2) 0.004(2)
O17" 0.040(2) 0.045(3) 0.042(3) 0.019(2) -0.007(2) 0.010(2)
N21 0.088(7) 0.156(10) 0.085(7) 0.049(7) 0.003(5) 0.060(7)
O22 0.110(6) 0.119(7) 0.101(7) 0.031(5) -0.039(5) 0.067(6)
O23 0.221(14) 0.278(17) 0.089(7) 0.176(14) 0.021(8) 0.102(9)
O24 0.125(6) 0.175(9) 0.065(5) 0.112(6) 0.016(5) 0.032(5)
N25 0.045(3) 0.047(3) 0.035(3) 0.030(3) 0.003(2) 0.004(2)
O26 0.062(4) 0.120(6) 0.036(3) 0.062(4) -0.010(3) 0.005(3)
O27 0.110(6) 0.048(3) 0.095(6) 0.039(4) 0.037(5) 0.013(4)
O28 0.056(3) 0.056(3) 0.031(3) 0.031(3) -0.005(2) 0.003(2)
O29 0.09(2) 0.08(2) 0.10(3) 0.048(18) -0.002(19) -0.001(19)
O30 0.090(7) 0.077(7) 0.117(9) 0.070(6) 0.070(7) 0.067(6)
O29X 0.052(5) 0.144(10) 0.078(7) 0.037(5) -0.004(4) 0.079(7)
O30X 0.041(9) 0.046(10) 0.17(2) 0.021(8) 0.035(12) 0.028(12)

loop_
_atom_type_symbol
_atom_type_description
_atom_type_scat_dispersion_real
_atom_type_scat_dispersion_imag
_atom_type_scat_source
C C 0.0030 0.0010 'International Tables Vol C Tables 4.2.6.8 and 6.1.1.4'
H H 0.0000 0.0000 'International Tables Vol C Tables 4.2.6.8 and 6.1.1.4'
N N 0.0060 0.0030 'International Tables Vol C Tables 4.2.6.8 and 6.1.1.4'
O O 0.0110 0.0060 'International Tables Vol C Tables 4.2.6.8 and 6.1.1.4'
S S 0.1180 0.1170 'International Tables Vol C Tables 4.2.6.8 and 6.1.1.4'
Ni Ni 0.3580 1.0630 'International Tables Vol C Tables 4.2.6.8 and 6.1.1.4'

loop_
_geom_angle_atom_site_label_1
_geom_angle_atom_site_label_2
_geom_angle_atom_site_label_3
_geom_angle_site_symmetry_1
_geom_angle_site_symmetry_3
_geom_angle
_geom_angle_publ_flag
S6 Ni1 S6 2_765 3_675 83.59(6) ?
S6 Ni1 S6 . 2_765 83.59(6) yes
S6 Ni1 S6 . 3_675 83.59(6) ?
S6 Ni1 N7 . . 85.61(13) yes
S6 Ni1 N7 2_765 . 168.37(14) ?
S6 Ni1 N7 2_765 3_675 90.95(14) ?
S6 Ni1 N7 2_765 2_765 85.61(13) ?
S6 Ni1 N7 3_675 . 90.95(14) ?
S6 Ni1 N7 3_675 3_675 85.61(13) ?
S6 Ni1 N7 3_675 2_765 168.38(14) ?
S6 Ni1 N7 . 3_675 168.38(14) yes
S6 Ni1 N7 . 2_765 90.95(14) yes
N7 Ni1 N7 . 3_675 98.88(17) yes
N7 Ni1 N7 . 2_765 98.88(17) ?
N7 Ni1 N7 3_675 2_765 98.88(18) ?
H1 N1 C2 . . 118.8 ?
H1 N1 C6 . . 118.8 ?
C2 N1 C6 . . 122.4(5) ?
H2A N2 H2B . . 120.0 ?
H2A N2 C2 . . 120.0 ?
H2B N2 C2 . . 120.0 ?
N1 C2 N2 . . 115.4(5) ?
N1 C2 N3 . . 124.9(5) ?
N2 C2 N3 . . 119.8(5) ?
C2 N3 C4 . . 111.8(5) ?
N3 C4 C5 . . 127.2(5) ?
N3 C4 N9 . . 127.6(5) ?
C5 C4 N9 . . 105.3(5) ?
C4 C5 C6 . . 120.4(5) ?
C4 C5 N7 . . 111.4(5) ?
C6 C5 N7 . . 128.2(5) ?
Ni1 S6 C6 . . 93.02(19) ?
N1 C6 C5 . . 113.3(5) ?
N1 C6 S6 . . 124.4(4) ?
C5 C6 S6 . . 122.3(4) ?
Ni1 N7 C5 . . 109.6(4) ?
Ni1 N7 C8 . . 144.6(4) ?
C5 N7 C8 . . 104.7(5) ?
N7 C8 H8 . . 123.7 ?
N7 C8 N9 . . 112.6(5) ?
H8 C8 N9 . . 123.7 ?
C4 N9 C8 . . 106.0(5) ?
C4 N9 C10 . . 125.2(5) ?
C8 N9 C10 . . 128.7(5) ?
N9 C10 H10 . . 110.0 ?
N9 C10 O11 . . 106.5(5) ?
N9 C10 C14 . . 113.6(5) ?
H10 C10 O11 . . 110.0 ?
H10 C10 C14 . . 110.0 ?
O11 C10 C14 . . 106.4(5) ?
C10 O11 C12 . . 109.6(4) ?
O11 C12 H12 . . 111.3 ?
O11 C12 C13 . . 107.5(5) ?
O11 C12 C15 . . 108.4(10) ?
O11 C12 C15X . . 112.0(11) ?
H12 C12 C13 . . 111.3 ?
H12 C12 C15 . . 111.3 ?
C13 C12 C15 . . 106.7(10) ?
C13 C12 C15X . . 124.4(14) ?
C12 C13 H13 . . 110.9 ?
C12 C13 C14 . . 103.6(5) ?
C12 C13 O17 . . 112.1(6) ?
H13 C13 C14 . . 110.9 ?
H13 C13 O17 . . 110.9 ?
C14 C13 O17 . . 108.2(7) ?
C10 C14 C13 . . 103.1(5) ?
C10 C14 H14A . . 111.1 ?
C10 C14 H14B . . 111.1 ?
C13 C14 H14A . . 111.1 ?
C13 C14 H14B . . 111.1 ?
H14A C14 H14B . . 109.1 ?
C12 C15 H15A . . 109.7 ?
C12 C15 H15B . . 109.7 ?
C12 C15 O16 . . 109.9(15) ?
H15A C15 H15B . . 108.2 ?
H15A C15 O16 . . 109.7 ?
H15B C15 O16 . . 109.7 ?
C15 O16 H16 . . 109.5 ?
C12 C15X H15C . . 109.7 ?
C12 C15X H15D . . 109.7 ?
C12 C15X O16X . . 109.6(16) ?
H15C C15X H15D . . 108.2 ?
H15C C15X O16X . . 109.7 ?
H15D C15X O16X . . 109.7 ?
C15X O16X H16X . . 109.5 ?
C13 O17 H17 . . 109.5 ?
S6' Ni2 S6' . 3_565 85.05(6) yes
S6' Ni2 S6' 3_565 2_665 85.05(6) ?
S6' Ni2 S6' . 2_665 85.05(6) ?
S6' Ni2 N7' . . 85.90(13) yes
S6' Ni2 N7' 3_565 3_565 85.91(13) ?
S6' Ni2 N7' 3_565 2_665 92.52(13) ?
S6' Ni2 N7' 3_565 . 170.81(14) ?
S6' Ni2 N7' . 3_565 92.52(13) yes
S6' Ni2 N7' . 2_665 170.80(14) yes
S6' Ni2 N7' 2_665 3_565 170.81(14) ?
S6' Ni2 N7' 2_665 2_665 85.90(13) ?
S6' Ni2 N7' 2_665 . 92.52(13) ?
N7' Ni2 N7' 3_565 2_665 96.16(17) ?
N7' Ni2 N7' . 3_565 96.15(17) yes
N7' Ni2 N7' . 2_665 96.15(18) ?
H1' N1' C2' . . 118.3 ?
H1' N1' C6' . . 118.3 ?
C2' N1' C6' . . 123.5(5) ?
H2'1 N2' H2'2 . . 120.0 ?
H2'1 N2' C2' . . 120.0 ?
H2'2 N2' C2' . . 120.0 ?
N1' C2' N2' . . 117.8(5) ?
N1' C2' N3' . . 123.3(5) ?
N2' C2' N3' . . 118.9(5) ?
C2' N3' C4' . . 113.2(5) ?
N3' C4' C5' . . 126.3(5) ?
N3' C4' N9' . . 128.1(5) ?
C5' C4' N9' . . 105.6(4) ?
C4' C5' C6' . . 120.2(5) ?
C4' C5' N7' . . 110.6(5) ?
C6' C5' N7' . . 129.3(5) ?
Ni2 S6' C6' . . 93.3(2) ?
N1' C6' C5' . . 113.6(5) ?
N1' C6' S6' . . 125.4(4) ?
C5' C6' S6' . . 120.9(4) ?
Ni2 N7' C5' . . 109.8(3) ?
Ni2 N7' C8' . . 144.4(4) ?
C5' N7' C8' . . 105.3(4) ?
N7' C8' H8' . . 123.7 ?
N7' C8' N9' . . 112.5(5) ?
H8' C8' N9' . . 123.7 ?
C4' N9' C8' . . 106.0(4) ?
C4' N9' C10' . . 122.7(5) ?
C8' N9' C10' . . 131.3(5) ?
N9' C10' H10' . . 109.7 ?
N9' C10' O11' . . 110.0(5) ?
N9' C10' C14' . . 113.4(5) ?
H10' C10' O11' . . 109.7 ?
H10' C10' C14' . . 109.7 ?
O11' C10' C14' . . 104.2(5) ?
C10' O11' C12' . . 108.6(5) ?
O11' C12' H12' . . 108.2 ?
O11' C12' C13' . . 108.1(5) ?
O11' C12' C15' . . 109.5(5) ?
H12' C12' C13' . . 108.2 ?
H12' C12' C15' . . 108.2 ?
C13' C12' C15' . . 114.3(6) ?
C12' C13' H13' . . 109.8 ?
C12' C13' C14' . . 103.5(5) ?
C12' C13' O17' . . 111.5(5) ?
H13' C13' C14' . . 109.8 ?
H13' C13' O17' . . 109.8 ?
C14' C13' O17' . . 112.1(5) ?
C10' C14' C13' . . 103.2(5) ?
C10' C14' H14C . . 111.1 ?
C10' C14' H14D . . 111.1 ?
C13' C14' H14C . . 111.1 ?
C13' C14' H14D . . 111.1 ?
H14C C14' H14D . . 109.1 ?
C12' C15' H15E . . 110.0 ?
C12' C15' H15F . . 110.0 ?
C12' C15' O16' . . 108.7(6) ?
H15E C15' H15F . . 108.3 ?
H15E C15' O16' . . 110.0 ?
H15F C15' O16' . . 110.0 ?
C15' O16' H16' . . 109.5 ?
C13' O17' H17' . . 109.5 ?
S6" Ni3 S6" 3_665 2_655 90.88(6) ?
S6" Ni3 S6" . 3_665 90.88(6) ?
S6" Ni3 S6" . 2_655 90.88(6) yes
S6" Ni3 N7" . . 84.43(15) yes
S6" Ni3 N7" 3_665 3_665 84.43(15) ?
S6" Ni3 N7" 3_665 . 93.31(15) ?
S6" Ni3 N7" 3_665 2_655 173.76(15) ?
S6" Ni3 N7" 2_655 3_665 93.31(15) ?
S6" Ni3 N7" 2_655 . 173.76(15) ?
S6" Ni3 N7" 2_655 2_655 84.43(15) ?
S6" Ni3 N7" . 3_665 173.76(15) yes
S6" Ni3 N7" . 2_655 93.31(15) yes
N7" Ni3 N7" . 3_665 91.7(2) yes
N7" Ni3 N7" 3_665 2_655 91.7(2) ?
N7" Ni3 N7" . 2_655 91.7(2) ?
H1" N1" C2" . . 118.3 ?
H1" N1" C6" . . 118.3 ?
C2" N1" C6" . . 123.4(5) ?
H2"1 N2" H2"2 . . 120.0 ?
H2"1 N2" C2" . . 120.0 ?
H2"2 N2" C2" . . 120.0 ?
N1" C2" N2" . . 117.3(6) ?
N1" C2" N3" . . 124.1(6) ?
N2" C2" N3" . . 118.6(6) ?
C2" N3" C4" . . 112.4(6) ?
N3" C4" C5" . . 125.8(5) ?
N3" C4" N9" . . 130.2(6) ?
C5" C4" N9" . . 104.0(5) ?
C4" C5" C6" . . 120.2(6) ?
C4" C5" N7" . . 111.6(5) ?
C6" C5" N7" . . 128.1(6) ?
Ni3 S6" C6" . . 94.4(2) ?
N1" C6" C5" . . 113.8(6) ?
N1" C6" S6" . . 126.2(5) ?
C5" C6" S6" . . 120.0(5) ?
Ni3 N7" C5" . . 113.1(4) ?
Ni3 N7" C8" . . 142.0(4) ?
C5" N7" C8" . . 104.9(5) ?
N7" C8" H8" . . 123.6 ?
N7" C8" N9" . . 112.7(5) ?
H8" C8" N9" . . 123.6 ?
C4" N9" C8" . . 106.7(5) ?
C4" N9" C10" . . 130.4(5) ?
C8" N9" C10" . . 122.8(5) ?
N9" C10" H10" . . 109.3 ?
N9" C10" O11" . . 108.7(5) ?
N9" C10" C14" . . 114.3(5) ?
H10" C10" O11" . . 109.3 ?
H10" C10" C14" . . 109.3 ?
O11" C10" C14" . . 105.7(5) ?
C10" O11" C12" . . 109.5(5) ?
O11" C12" H12" . . 107.7 ?
O11" C12" C13" . . 105.9(5) ?
O11" C12" C15" . . 109.8(6) ?
H12" C12" C13" . . 107.7 ?
H12" C12" C15" . . 107.7 ?
C13" C12" C15" . . 117.8(6) ?
C12" C13" H13" . . 112.1 ?
C12" C13" C14" . . 102.4(5) ?
C12" C13" O17" . . 105.9(6) ?
H13" C13" C14" . . 112.1 ?
H13" C13" O17" . . 112.1 ?
C14" C13" O17" . . 111.7(5) ?
C10" C14" C13" . . 100.1(5) ?
C10" C14" H14E . . 111.8 ?
C10" C14" H14F . . 111.8 ?
C13" C14" H14E . . 111.8 ?
C13" C14" H14F . . 111.8 ?
H14E C14" H14F . . 109.5 ?
C12" C15" H15G . . 109.0 ?
C12" C15" H15H . . 109.0 ?
C12" C15" O16" . . 113.0(5) ?
H15G C15" H15H . . 107.8 ?
H15G C15" O16" . . 109.0 ?
H15H C15" O16" . . 109.0 ?
C15" O16" H16" . . 109.5 ?
C13" O17" H17" . . 109.5 ?
O22 N21 O23 . . 125.8(12) ?
O22 N21 O24 . . 119.4(9) ?
O23 N21 O24 . . 114.8(11) ?
O26 N25 O27 . . 120.3(7) ?
O26 N25 O28 . . 119.7(7) ?
O27 N25 O28 . . 119.9(7) ?

loop_
_geom_bond_atom_site_label_1
_geom_bond_atom_site_label_2
_geom_bond_site_symmetry_2
_geom_bond_distance
_geom_bond_publ_flag
Ni1 S6 . 2.4975(17) yes
Ni1 S6 2_765 2.4975(17) ?
Ni1 S6 3_675 2.4975(17) ?
Ni1 N7 . 2.118(5) yes
Ni1 N7 3_675 2.118(5) ?
Ni1 N7 2_765 2.118(5) ?
N1 H1 . 0.880 ?
N1 C2 . 1.381(7) ?
N1 C6 . 1.386(7) ?
N2 H2A . 0.880 ?
N2 H2B . 0.880 ?
N2 C2 . 1.350(8) ?
C2 N3 . 1.338(7) ?
N3 C4 . 1.346(7) ?
C4 C5 . 1.376(7) ?
C4 N9 . 1.377(7) ?
C5 C6 . 1.383(8) ?
C5 N7 . 1.372(7) ?
S6 C6 . 1.682(5) ?
N7 C8 . 1.307(7) ?
C8 H8 . 0.950 ?
C8 N9 . 1.385(8) ?
N9 C10 . 1.476(7) ?
C10 H10 . 1.000 ?
C10 O11 . 1.409(7) ?
C10 C14 . 1.507(9) ?
O11 C12 . 1.450(6) ?
C12 H12 . 1.000 ?
C12 C13 . 1.512(9) ?
C12 C15 . 1.546(17) ?
C12 C15X . 1.557(18) ?
C13 H13 . 1.000 ?
C13 C14 . 1.540(10) ?
C13 O17 . 1.416(10) ?
C14 H14A . 0.990 ?
C14 H14B . 0.990 ?
C15 H15A . 0.990 ?
C15 H15B . 0.990 ?
C15 O16 . 1.45(3) ?
O16 H16 . 0.840 ?
C15X H15C . 0.990 ?
C15X H15D . 0.990 ?
C15X O16X . 1.45(3) ?
O16X H16X . 0.840 ?
O17 H17 . 0.840 ?
Ni2 S6' . 2.5030(16) yes
Ni2 S6' 3_565 2.5030(16) ?
Ni2 S6' 2_665 2.5030(16) ?
Ni2 N7' . 2.083(5) yes
Ni2 N7' 3_565 2.083(5) ?
Ni2 N7' 2_665 2.083(5) ?
N1' H1' . 0.880 ?
N1' C2' . 1.382(7) ?
N1' C6' . 1.370(7) ?
N2' H2'1 . 0.880 ?
N2' H2'2 . 0.880 ?
N2' C2' . 1.326(8) ?
C2' N3' . 1.343(7) ?
N3' C4' . 1.331(7) ?
C4' C5' . 1.392(7) ?
C4' N9' . 1.382(7) ?
C5' C6' . 1.380(8) ?
C5' N7' . 1.378(7) ?
S6' C6' . 1.683(6) ?
N7' C8' . 1.313(7) ?
C8' H8' . 0.950 ?
C8' N9' . 1.390(7) ?
N9' C10' . 1.481(7) ?
C10' H10' . 1.000 ?
C10' O11' . 1.406(7) ?
C10' C14' . 1.533(8) ?
O11' C12' . 1.451(8) ?
C12' H12' . 1.000 ?
C12' C13' . 1.503(9) ?
C12' C15' . 1.515(10) ?
C13' H13' . 1.000 ?
C13' C14' . 1.520(9) ?
C13' O17' . 1.408(7) ?
C14' H14C . 0.990 ?
C14' H14D . 0.990 ?
C15' H15E . 0.990 ?
C15' H15F . 0.990 ?
C15' O16' . 1.416(9) ?
O16' H16' . 0.840 ?
O17' H17' . 0.840 ?
Ni3 S6" . 2.5189(19) yes
Ni3 S6" 3_665 2.5189(19) ?
Ni3 S6" 2_655 2.5189(19) ?
Ni3 N7" . 2.073(5) yes
Ni3 N7" 3_665 2.073(5) ?
Ni3 N7" 2_655 2.073(5) ?
N1" H1" . 0.880 ?
N1" C2" . 1.382(9) ?
N1" C6" . 1.361(9) ?
N2" H2"1 . 0.880 ?
N2" H2"2 . 0.880 ?
N2" C2" . 1.343(9) ?
C2" N3" . 1.345(8) ?
N3" C4" . 1.354(8) ?
C4" C5" . 1.397(9) ?
C4" N9" . 1.388(8) ?
C5" C6" . 1.384(8) ?
C5" N7" . 1.368(8) ?
S6" C6" . 1.700(7) ?
N7" C8" . 1.309(8) ?
C8" H8" . 0.950 ?
C8" N9" . 1.378(8) ?
N9" C10" . 1.456(8) ?
C10" H10" . 1.000 ?
C10" O11" . 1.429(8) ?
C10" C14" . 1.535(8) ?
O11" C12" . 1.446(8) ?
C12" H12" . 1.000 ?
C12" C13" . 1.520(9) ?
C12" C15" . 1.503(10) ?
C13" H13" . 1.000 ?
C13" C14" . 1.529(10) ?
C13" O17" . 1.437(9) ?
C14" H14E . 0.990 ?
C14" H14F . 0.990 ?
C15" H15G . 0.990 ?
C15" H15H . 0.990 ?
C15" O16" . 1.421(9) ?
O16" H16" . 0.840 ?
O17" H17" . 0.840 ?
N21 O22 . 1.246(12) ?
N21 O23 . 1.253(11) ?
N21 O24 . 1.318(13) ?
N25 O26 . 1.227(9) ?
N25 O27 . 1.251(9) ?
N25 O28 . 1.238(8) ?

loop_
_geom_hbond_atom_site_label_D
_geom_hbond_atom_site_label_H
_geom_hbond_atom_site_label_A
_geom_hbond_site_symmetry_A
_geom_hbond_distance_DH
_geom_hbond_distance_HA
_geom_hbond_distance_DA
_geom_hbond_angle_DHA
_geom_hbond_publ_flag
N1 H1 O29X . 0.88 1.84 2.716(8) 174 yes
N2 H2A O16' . 0.88 1.99 2.831(7) 159 yes
N2 H2B O23 1_557 0.88 2.09 2.914(10) 155 yes
O16 H16 O29 3_674 0.84 2.02 2.51(4) 116 yes
O17 H17 O26 . 0.84 2.07 2.813(8) 147 yes
N1' H1' O28 3_567 0.88 1.94 2.758(7) 153 yes
N2' H2'1 O17" 2_655 0.88 2.00 2.835(8) 159 yes
N2' H2'2 O16" 2_656 0.88 2.44 2.952(8) 117 yes
N2' H2'2 O28 3_567 0.88 2.21 2.953(8) 142 yes
O16' H16' O17' 1_556 0.84 1.84 2.646(8) 161 yes
O17' H17' O17 . 0.84 1.91 2.683(8) 152 yes
N1" H1" O22 . 0.88 1.89 2.767(9) 180 yes
N2" H2"1 O16X 2_765 0.88 2.49 3.296(16) 152 yes
N2" H2"2 O24 . 0.88 1.99 2.842(10) 162 yes
O16" H16" N3" . 0.84 2.07 2.841(8) 152 yes
O17" H17" O30 . 0.84 1.83 2.641(10) 162 yes

loop_
_geom_torsion_atom_site_label_1
_geom_torsion_atom_site_label_2
_geom_torsion_atom_site_label_3
_geom_torsion_atom_site_label_4
_geom_torsion_site_symmetry_1
_geom_torsion_site_symmetry_2
_geom_torsion_site_symmetry_3
_geom_torsion_site_symmetry_4
_geom_torsion
_geom_torsion_publ_flag
C6 N1 C2 N2 . . . . -178.2(5) ?
C6 N1 C2 N3 . . . . 2.1(9) ?
N1 C2 N3 C4 . . . . -0.4(8) ?
N2 C2 N3 C4 . . . . 179.9(6) ?
C2 N3 C4 C5 . . . . -1.6(8) ?
C2 N3 C4 N9 . . . . -179.8(6) ?
N3 C4 C5 C6 . . . . 1.9(9) ?
N3 C4 C5 N7 . . . . -178.1(5) ?
N9 C4 C5 C6 . . . . -179.5(5) ?
N9 C4 C5 N7 . . . . 0.4(6) ?
C4 C5 C6 N1 . . . . -0.1(8) ?
C4 C5 C6 S6 . . . . 179.9(4) ?
N7 C5 C6 N1 . . . . 179.9(5) ?
N7 C5 C6 S6 . . . . -0.1(9) ?
C2 N1 C6 C5 . . . . -1.6(8) ?
C2 N1 C6 S6 . . . . 178.3(4) ?
Ni1 S6 C6 N1 . . . . -172.5(5) ?
Ni1 S6 C6 C5 . . . . 7.4(5) ?
C4 C5 N7 Ni1 . . . . 170.9(4) ?
C4 C5 N7 C8 . . . . -0.1(7) ?
C6 C5 N7 Ni1 . . . . -9.2(8) ?
C6 C5 N7 C8 . . . . 179.8(6) ?
Ni1 N7 C8 N9 . . . . -165.5(5) ?
C5 N7 C8 N9 . . . . -0.2(7) ?
N3 C4 N9 C8 . . . . 178.0(6) ?
N3 C4 N9 C10 . . . . -2.4(9) ?
C5 C4 N9 C8 . . . . -0.5(6) ?
C5 C4 N9 C10 . . . . 179.1(5) ?
N7 C8 N9 C4 . . . . 0.5(7) ?
N7 C8 N9 C10 . . . . -179.1(5) ?
C4 N9 C10 O11 . . . . -162.6(5) ?
C4 N9 C10 C14 . . . . 80.6(8) ?
C8 N9 C10 O11 . . . . 17.0(8) ?
C8 N9 C10 C14 . . . . -99.9(8) ?
N9 C10 O11 C12 . . . . -145.9(5) ?
C14 C10 O11 C12 . . . . -24.3(7) ?
C10 O11 C12 C13 . . . . 6.5(7) ?
C10 O11 C12 C15 . . . . 121.5(11) ?
C10 O11 C12 C15X . . . . 146.5(14) ?
O11 C12 C13 C14 . . . . 13.3(8) ?
O11 C12 C13 O17 . . . . -103.1(6) ?
C15 C12 C13 C14 . . . . -102.8(11) ?
C15 C12 C13 O17 . . . . 140.7(11) ?
C15X C12 C13 C14 . . . . -120.4(13) ?
C15X C12 C13 O17 . . . . 123.2(12) ?
N9 C10 C14 C13 . . . . 148.6(6) ?
O11 C10 C14 C13 . . . . 31.7(8) ?
C12 C13 C14 C10 . . . . -26.7(8) ?
O17 C13 C14 C10 . . . . 92.4(7) ?
O11 C12 C15 O16 . . . . -65.1(15) ?
C13 C12 C15 O16 . . . . 50.4(15) ?
O11 C12 C15X O16X . . . . -73(2) ?
C13 C12 C15X O16X . . . . 59(2) ?
C6' N1' C2' N2' . . . . 178.6(5) ?
C6' N1' C2' N3' . . . . -0.4(9) ?
N1' C2' N3' C4' . . . . 1.1(8) ?
N2' C2' N3' C4' . . . . -177.9(5) ?
C2' N3' C4' C5' . . . . 0.0(8) ?
C2' N3' C4' N9' . . . . -180.0(5) ?
N3' C4' C5' C6' . . . . -1.9(9) ?
N3' C4' C5' N7' . . . . 178.5(5) ?
N9' C4' C5' C6' . . . . 178.1(5) ?
N9' C4' C5' N7' . . . . -1.5(6) ?
C2' N1' C6' C5' . . . . -1.4(8) ?
C2' N1' C6' S6' . . . . -178.6(4) ?
C4' C5' C6' N1' . . . . 2.4(8) ?
C4' C5' C6' S6' . . . . 179.7(4) ?
N7' C5' C6' N1' . . . . -178.1(5) ?
N7' C5' C6' S6' . . . . -0.7(8) ?
Ni2 S6' C6' N1' . . . . 171.8(5) ?
Ni2 S6' C6' C5' . . . . -5.3(5) ?
C4' C5' N7' Ni2 . . . . -172.7(4) ?
C4' C5' N7' C8' . . . . 1.2(6) ?
C6' C5' N7' Ni2 . . . . 7.8(7) ?
C6' C5' N7' C8' . . . . -178.4(6) ?
Ni2 N7' C8' N9' . . . . 169.6(5) ?
C5' N7' C8' N9' . . . . -0.4(6) ?
N3' C4' N9' C8' . . . . -178.8(5) ?
N3' C4' N9' C10' . . . . -0.2(9) ?
C5' C4' N9' C8' . . . . 1.2(6) ?
C5' C4' N9' C10' . . . . 179.8(5) ?
N7' C8' N9' C4' . . . . -0.5(6) ?
N7' C8' N9' C10' . . . . -178.9(5) ?
C4' N9' C10' O11' . . . . -65.4(7) ?
C4' N9' C10' C14' . . . . 178.3(5) ?
C8' N9' C10' O11' . . . . 112.7(6) ?
C8' N9' C10' C14' . . . . -3.5(8) ?
N9' C10' O11' C12' . . . . -90.9(6) ?
C14' C10' O11' C12' . . . . 30.9(6) ?
C10' O11' C12' C13' . . . . -14.3(7) ?
C10' O11' C12' C15' . . . . 110.9(6) ?
O11' C12' C13' C14' . . . . -8.7(6) ?
O11' C12' C13' O17' . . . . -129.5(5) ?
C15' C12' C13' C14' . . . . -131.0(5) ?
C15' C12' C13' O17' . . . . 108.3(6) ?
C12' C13' C14' C10' . . . . 26.2(6) ?
O17' C13' C14' C10' . . . . 146.5(5) ?
N9' C10' C14' C13' . . . . 84.1(6) ?
O11' C10' C14' C13' . . . . -35.5(6) ?
O11' C12' C15' O16' . . . . 56.1(7) ?
C13' C12' C15' O16' . . . . 177.6(5) ?
C6" N1" C2" N2" . . . . 174.3(6) ?
C6" N1" C2" N3" . . . . -3.9(10) ?
N1" C2" N3" C4" . . . . 0.2(9) ?
N2" C2" N3" C4" . . . . -178.0(6) ?
C2" N3" C4" C5" . . . . 2.8(9) ?
C2" N3" C4" N9" . . . . -177.6(6) ?
N3" C4" C5" C6" . . . . -2.3(10) ?
N3" C4" C5" N7" . . . . 178.6(6) ?
N9" C4" C5" C6" . . . . 178.0(5) ?
N9" C4" C5" N7" . . . . -1.1(7) ?
C2" N1" C6" C5" . . . . 4.1(9) ?
C2" N1" C6" S6" . . . . -176.9(5) ?
C4" C5" C6" N1" . . . . -1.3(8) ?
C4" C5" C6" S6" . . . . 179.7(5) ?
N7" C5" C6" N1" . . . . 177.6(6) ?
N7" C5" C6" S6" . . . . -1.4(9) ?
Ni3 S6" C6" N1" . . . . -178.1(5) ?
Ni3 S6" C6" C5" . . . . 0.8(5) ?
C4" C5" N7" Ni3 . . . . -179.9(4) ?
C4" C5" N7" C8" . . . . 0.9(7) ?
C6" C5" N7" Ni3 . . . . 1.1(8) ?
C6" C5" N7" C8" . . . . -178.1(6) ?
Ni3 N7" C8" N9" . . . . -179.1(5) ?
C5" N7" C8" N9" . . . . -0.4(7) ?
N7" C8" N9" C4" . . . . -0.3(7) ?
N7" C8" N9" C10" . . . . 177.8(5) ?
N3" C4" N9" C8" . . . . -178.9(6) ?
N3" C4" N9" C10" . . . . 3.2(11) ?
C5" C4" N9" C8" . . . . 0.8(6) ?
C5" C4" N9" C10" . . . . -177.1(6) ?
C4" N9" C10" O11" . . . . 30.2(8) ?
C4" N9" C10" C14" . . . . -87.6(8) ?
C8" N9" C10" O11" . . . . -147.4(5) ?
C8" N9" C10" C14" . . . . 94.8(7) ?
N9" C10" O11" C12" . . . . -141.7(5) ?
C14" C10" O11" C12" . . . . -18.6(6) ?
C10" O11" C12" C13" . . . . -7.1(7) ?
C10" O11" C12" C15" . . . . 121.0(6) ?
O11" C12" C13" C14" . . . . 29.7(6) ?
O11" C12" C13" O17" . . . . -87.4(6) ?
C15" C12" C13" C14" . . . . -93.4(7) ?
C15" C12" C13" O17" . . . . 149.4(6) ?
C12" C13" C14" C10" . . . . -39.2(6) ?
O17" C13" C14" C10" . . . . 73.7(6) ?
N9" C10" C14" C13" . . . . 155.5(5) ?
O11" C10" C14" C13" . . . . 36.0(6) ?
O11" C12" C15" O16" . . . . -59.7(8) ?
C13" C12" C15" O16" . . . . 61.4(9) ?
